data_1521113
loop_
_publ_author_name
'Han, C.Q.'
'Chen, X.L.'
'Liang, J.K.'
'Chen, Y.'
'Liu, Q.L.'
'Rao, G.-H.'

_publ_section_title
;
 The ternary system Tm2 O3 - Sr O - Cu O : compounds and phase relations
;
_journal_name_full 'Journal of Alloys Compd.'
_journal_page_first 95
_journal_page_last 99
_journal_volume 309
_journal_year 2000
_chemical_formula_sum 'O4 Sr Tm2'
_chemical_name_systematic 'Sr Tm2 O4'
_space_group_IT_number 62
_symmetry_space_group_name_Hall '-P 2ac 2n'
_symmetry_space_group_name_H-M 'P n m a'
_cell_angle_alpha 90
_cell_angle_beta 90
_cell_angle_gamma 90
_cell_formula_units_Z 4
_cell_length_a 10.0082
_cell_length_b 3.3771
_cell_length_c 11.8173
_cell_volume 399.409
_citation_journal_id_ASTM JALCEU
_cod_data_source_file Han_JALCEU_2000_1425.cif
_cod_data_source_block O4Sr1Tm2
_cod_original_cell_volume 399.4093
_cod_original_formula_sum 'O4 Sr1 Tm2'
_cod_database_code 1521113

loop_
_symmetry_equiv_pos_as_xyz
x,y,z
-x+1/2,-y,z+1/2
x+1/2,-y+1/2,-z+1/2
-x,y+1/2,-z
-x,-y,-z
x-1/2,y,-z-1/2
-x-1/2,y-1/2,z-1/2
x,-y-1/2,z

loop_
_atom_site_label
_atom_site_type_symbol
_atom_site_fract_x
_atom_site_fract_y
_atom_site_fract_z
_atom_site_occupancy
_atom_site_U_iso_or_equiv
O4 O-2 0.4272 0.25 0.4228 1 0.0
Tm1 Tm+3 0.4224 0.25 0.1099 1 0.0
Tm2 Tm+3 0.424 0.25 0.6119 1 0.0
O3 O-2 0.5165 0.25 0.7861 1 0.0
Sr1 Sr+2 0.7522 0.25 0.6509 1 0.0
O1 O-2 0.212 0.25 0.1707 1 0.0
O2 O-2 0.1245 0.25 0.4847 1 0.0
